data_2311560
loop_
_publ_author_name
'Clayton, Hadley S.'
'Tapala, Kgaugelo C.'
'Lemmerer, Andreas'

_publ_section_title
;
 Crystal structure of
 bromido(\h<sup>6</sup>-1-isopropyl-4-methylbenzene)(7-oxocyclohepta-1,3,5-trien-1-olato-\k<sup>2</sup><i>O</i>,<i>O</i>')osmium.
;
_journal_coeditor_code HB7721
_journal_issue 'Pt 3'
_journal_name_full 'Acta crystallographica. Section E, Crystallographic communications'
_journal_page_first 275
_journal_page_last 277
_journal_paper_doi 10.1107/S2056989018001391
_journal_volume 74
_journal_year 2018
_chemical_formula_moiety 'C17 H19 Br O2 Os'
_chemical_formula_sum 'C17 H19 Br O2 Os'
_chemical_formula_weight 525.43
_chemical_name_systematic
;
Bromido(\h^6^-1-isopropyl-4-methylbenzene)(7-oxocyclohepta-1,3,5-trien-\
1-olato-\k^2^<i>O</i>,<i>O</i>')osmium
;
_space_group_IT_number 14
_space_group_name_Hall '-P 2ybc'
_space_group_name_H-M_alt 'P 1 21/c 1'
_symmetry_cell_setting monoclinic
_symmetry_space_group_name_Hall '-P 2ybc'
_symmetry_space_group_name_H-M 'P 1 21/c 1'
_atom_sites_solution_hydrogens geom
_audit_conform_dict_name cif_core.dic
_audit_conform_dict_version 2.4.3
_audit_creation_method 'WinGX routine CIF_UPDATE'
_cell_angle_alpha 90
_cell_angle_beta 110.454(2)
_cell_angle_gamma 90
_cell_formula_units_Z 4
_cell_length_a 11.1574(5)
_cell_length_b 14.6104(7)
_cell_length_c 10.8342(5)
_cell_measurement_reflns_used 9941
_cell_measurement_temperature 173(2)
_cell_measurement_theta_max 28.26
_cell_measurement_theta_min 3.25
_cell_volume 1654.78(13)
_computing_cell_refinement
;
SAINT-Plus (Bruker, 2016)
;
_computing_data_collection
;
APEX3 (Bruker, 2016)
;
_computing_data_reduction
;
SAINT-Plus and XPREP (Bruker, 2016)
;
_computing_molecular_graphics
;
Ortep for Windows (Farrugia, 2012)
;
_computing_publication_material
;
WinGX publication routines (Farrugia, 2012)
;
_computing_structure_refinement
;
SHELXL-2014/7 (Sheldrick, 2015)
;
_computing_structure_solution
;
SHELXS-97 (Sheldrick, 2008)
;
_diffrn_ambient_temperature 173(2)
_diffrn_measured_fraction_theta_full 0.997
_diffrn_measured_fraction_theta_max 0.998
_diffrn_measurement_device_type 'Bruker D8 Venture Photon CCD area detector'
_diffrn_measurement_method '\w scans'
_diffrn_radiation_monochromator graphite
_diffrn_radiation_type MoK\a
_diffrn_radiation_wavelength 0.71073
_diffrn_reflns_av_R_equivalents 0.0793
_diffrn_reflns_limit_h_max 14
_diffrn_reflns_limit_h_min -14
_diffrn_reflns_limit_k_max 19
_diffrn_reflns_limit_k_min -19
_diffrn_reflns_limit_l_max 14
_diffrn_reflns_limit_l_min -14
_diffrn_reflns_number 58616
_diffrn_reflns_theta_full 25.242
_diffrn_reflns_theta_max 27.995
_diffrn_reflns_theta_min 3.402
_diffrn_standards_number 0
_exptl_absorpt_coefficient_mu 10.122
_exptl_absorpt_correction_T_max 0.7143
_exptl_absorpt_correction_T_min 0.5379
_exptl_absorpt_correction_type integration
_exptl_absorpt_process_details
;
Bruker XPREP (Bruker, 2016)
;
_exptl_crystal_colour red
_exptl_crystal_density_diffrn 2.109
_exptl_crystal_density_method 'not measured'
_exptl_crystal_description block
_exptl_crystal_F_000 992
_exptl_crystal_size_max 0.124
_exptl_crystal_size_mid 0.097
_exptl_crystal_size_min 0.053
_refine_diff_density_max 5.631
_refine_diff_density_min -2.074
_refine_ls_extinction_method none
_refine_ls_goodness_of_fit_ref 1.151
_refine_ls_hydrogen_treatment constr
_refine_ls_matrix_type full
_refine_ls_number_constraints 0
_refine_ls_number_parameters 259
_refine_ls_number_reflns 3990
_refine_ls_number_restraints 384
_refine_ls_restrained_S_all 1.101
_refine_ls_R_factor_all 0.0581
_refine_ls_R_factor_gt 0.0526
_refine_ls_shift/su_max 0
_refine_ls_shift/su_mean 0
_refine_ls_structure_factor_coef Fsqd
_refine_ls_weighting_details 'w=1/[\s^2^(Fo^2^)+(0.0137P)^2^+44.2634P] where P=(Fo^2^+2Fc^2^)/3'
_refine_ls_weighting_scheme calc
_refine_ls_wR_factor_gt 0.1152
_refine_ls_wR_factor_ref 0.118
_reflns_number_gt 3614
_reflns_number_total 3990
_reflns_threshold_expression 'I > 2\s(I)'
_cod_data_source_file hb7721sup1.cif
_cod_data_source_block I
_cod_original_sg_symbol_H-M 'P 21/c'
_cod_database_code 2311560
_shelx_estimated_absorpt_t_min 0.367
_shelx_estimated_absorpt_t_max 0.616

loop_
_symmetry_equiv_pos_as_xyz
'x, y, z'
'-x, y+1/2, -z+1/2'
'-x, -y, -z'
'x, -y-1/2, z-1/2'

loop_
_atom_site_type_symbol
_atom_site_label
_atom_site_fract_x
_atom_site_fract_y
_atom_site_fract_z
_atom_site_U_iso_or_equiv
_atom_site_adp_type
_atom_site_calc_flag
_atom_site_occupancy
_atom_site_disorder_assembly
_atom_site_disorder_group
C C1A 0.2170(16) 1.0600(9) -0.1234(11) 0.035(3) Uani d 0.561(15) A 1
C C2A 0.1066(14) 1.0131(11) -0.1297(16) 0.034(3) Uani d 0.561(15) A 1
H H2A 0.0364 1.0455 -0.1202 0.041 Uiso calc 0.561(15) A 1
C C3A 0.0988(13) 0.9190(11) -0.1497(16) 0.036(3) Uani d 0.561(15) A 1
H H3A 0.0234 0.887 -0.154 0.043 Uiso calc 0.561(15) A 1
C C4A 0.2015(16) 0.8718(9) -0.1635(12) 0.035(3) Uani d 0.561(15) A 1
C C5A 0.3120(14) 0.9186(13) -0.1572(19) 0.034(3) Uani d 0.561(15) A 1
H H5A 0.3822 0.8863 -0.1666 0.041 Uiso calc 0.561(15) A 1
C C6A 0.3197(13) 1.0127(13) -0.1372(19) 0.033(3) Uani d 0.561(15) A 1
H H6A 0.3951 1.0447 -0.1329 0.039 Uiso calc 0.561(15) A 1
C C7A 0.2286(19) 1.1633(10) -0.1010(16) 0.040(3) Uani d 0.561(15) A 1
H H7A 0.3211 1.1768 -0.0529 0.048 Uiso calc 0.561(15) A 1
C C8A 0.155(2) 1.1965(17) -0.013(2) 0.050(5) Uani d 0.561(15) A 1
H H8A1 0.1833 1.1617 0.0691 0.076 Uiso calc 0.561(15) A 1
H H8A2 0.1726 1.2617 0.0059 0.076 Uiso calc 0.561(15) A 1
H H8A3 0.0635 1.1873 -0.0592 0.076 Uiso calc 0.561(15) A 1
C C9A 0.190(2) 1.2146(16) -0.2316(19) 0.048(5) Uani d 0.561(15) A 1
H H9A1 0.1982 1.2806 -0.2148 0.073 Uiso calc 0.561(15) A 1
H H9A2 0.246 1.1962 -0.2797 0.073 Uiso calc 0.561(15) A 1
H H9A3 0.1011 1.1999 -0.2844 0.073 Uiso calc 0.561(15) A 1
C C10A 0.193(2) 0.7683(12) -0.1851(17) 0.046(4) Uani d 0.561(15) A 1
H H10A 0.144 0.7411 -0.1345 0.068 Uiso calc 0.561(15) A 1
H H10B 0.2789 0.742 -0.1558 0.068 Uiso calc 0.561(15) A 1
H H10C 0.1493 0.7552 -0.279 0.068 Uiso calc 0.561(15) A 1
C C1B 0.175(2) 0.8944(11) -0.1821(12) 0.033(3) Uani d 0.439(15) A 2
C C2B 0.0910(16) 0.9528(13) -0.1515(19) 0.028(3) Uani d 0.439(15) A 2
H H2B 0.0097 0.931 -0.1548 0.034 Uiso calc 0.439(15) A 2
C C3B 0.1259(18) 1.0430(12) -0.116(2) 0.031(4) Uani d 0.439(15) A 2
H H3B 0.0684 1.0829 -0.0953 0.037 Uiso calc 0.439(15) A 2
C C4B 0.2448(19) 1.0749(12) -0.1114(16) 0.031(3) Uani d 0.439(15) A 2
C C5B 0.3288(16) 1.0166(17) -0.142(2) 0.028(3) Uani d 0.439(15) A 2
H H5B 0.4101 1.0384 -0.1387 0.033 Uiso calc 0.439(15) A 2
C C6B 0.2939(19) 0.9263(15) -0.177(2) 0.031(3) Uani d 0.439(15) A 2
H H6B 0.3514 0.8865 -0.1982 0.037 Uiso calc 0.439(15) A 2
C C7B 0.140(2) 0.7948(13) -0.2213(16) 0.042(4) Uani d 0.439(15) A 2
H H7B 0.2226 0.7599 -0.1945 0.05 Uiso calc 0.439(15) A 2
C C8B 0.054(3) 0.7458(19) -0.160(3) 0.049(6) Uani d 0.439(15) A 2
H H8B1 0.0927 0.7492 -0.0633 0.073 Uiso calc 0.439(15) A 2
H H8B2 -0.03 0.7752 -0.1885 0.073 Uiso calc 0.439(15) A 2
H H8B3 0.0447 0.6815 -0.1871 0.073 Uiso calc 0.439(15) A 2
C C9B 0.084(3) 0.791(2) -0.3714(18) 0.047(6) Uani d 0.439(15) A 2
H H9B1 0.1405 0.8228 -0.4086 0.07 Uiso calc 0.439(15) A 2
H H9B2 0.0743 0.727 -0.4003 0.07 Uiso calc 0.439(15) A 2
H H9B3 -0.0004 0.8207 -0.4018 0.07 Uiso calc 0.439(15) A 2
C C10B 0.280(3) 1.1744(14) -0.072(2) 0.040(5) Uani d 0.439(15) A 2
H H10D 0.2606 1.2121 -0.1511 0.06 Uiso calc 0.439(15) A 2
H H10E 0.3709 1.1786 -0.0195 0.06 Uiso calc 0.439(15) A 2
H H10F 0.2294 1.1963 -0.0193 0.06 Uiso calc 0.439(15) A 2
C C11 0.2519(8) 0.9918(7) 0.2698(9) 0.0254(18) Uani d 1 . .
C C12 0.2049(9) 0.9871(8) 0.3746(10) 0.033(2) Uani d 1 . .
H H12 0.1296 0.9515 0.3575 0.04 Uiso calc 1 . .
C C13 0.2518(10) 1.0265(8) 0.4988(10) 0.037(2) Uani d 1 . .
H H13 0.2066 1.0116 0.5559 0.045 Uiso calc 1 . .
C C14 0.3564(11) 1.0851(9) 0.5517(11) 0.045(3) Uani d 1 . .
H H14 0.3716 1.1058 0.639 0.054 Uiso calc 1 . .
C C15 0.4393(10) 1.1163(8) 0.4942(10) 0.038(2) Uani d 1 . .
H H15 0.5031 1.1574 0.5459 0.045 Uiso calc 1 . .
C C16 0.4436(9) 1.0967(7) 0.3722(10) 0.032(2) Uani d 1 . .
H H16 0.5106 1.1266 0.3528 0.038 Uiso calc 1 . .
C C17 0.3659(8) 1.0398(7) 0.2702(9) 0.0256(18) Uani d 1 . .
O O1 0.1888(6) 0.9495(5) 0.1605(6) 0.0312(15) Uani d 1 . .
O O2 0.3948(6) 1.0300(5) 0.1647(6) 0.0287(14) Uani d 1 . .
Br Br1 0.40095(10) 0.81751(8) 0.13655(12) 0.0417(3) Uani d 1 . .
Os Os1 0.26979(3) 0.95325(3) 0.01352(3) 0.02377(12) Uani d 1 . .

loop_
_atom_site_aniso_label
_atom_site_aniso_U_11
_atom_site_aniso_U_22
_atom_site_aniso_U_33
_atom_site_aniso_U_12
_atom_site_aniso_U_13
_atom_site_aniso_U_23
C1A 0.019(6) 0.056(6) 0.031(6) 0.004(5) 0.011(5) 0.007(5)
C2A 0.018(6) 0.061(7) 0.022(6) -0.002(6) 0.005(5) 0.006(7)
C3A 0.019(5) 0.064(8) 0.024(6) -0.007(6) 0.007(5) 0.001(7)
C4A 0.028(6) 0.060(7) 0.015(6) -0.003(5) 0.007(5) 0.000(6)
C5A 0.021(5) 0.059(6) 0.022(7) 0.002(5) 0.008(6) -0.001(6)
C6A 0.025(5) 0.056(5) 0.022(6) 0.002(5) 0.016(5) 0.008(6)
C7A 0.029(9) 0.055(6) 0.048(8) 0.000(6) 0.026(7) 0.012(7)
C8A 0.058(12) 0.059(11) 0.047(10) -0.001(10) 0.034(9) -0.001(9)
C9A 0.052(11) 0.056(10) 0.046(9) 0.012(10) 0.028(9) 0.011(8)
C10A 0.038(10) 0.065(7) 0.032(9) -0.009(7) 0.010(8) -0.012(9)
C1B 0.022(7) 0.056(7) 0.017(7) -0.003(5) 0.002(6) -0.001(6)
C2B 0.022(6) 0.051(8) 0.017(6) -0.005(6) 0.013(5) 0.013(7)
C3B 0.016(6) 0.056(8) 0.022(7) 0.002(6) 0.009(6) 0.000(7)
C4B 0.022(7) 0.048(6) 0.028(7) -0.002(5) 0.015(6) 0.008(6)
C5B 0.021(6) 0.049(6) 0.021(7) 0.001(5) 0.017(6) 0.014(6)
C6B 0.027(6) 0.056(6) 0.013(7) 0.000(5) 0.012(6) 0.001(6)
C7B 0.029(9) 0.059(8) 0.030(8) -0.004(7) 0.003(7) -0.006(8)
C8B 0.055(14) 0.050(12) 0.044(11) -0.010(10) 0.020(11) -0.009(11)
C9B 0.050(14) 0.058(14) 0.030(8) 0.005(11) 0.013(9) -0.013(8)
C10B 0.030(11) 0.051(8) 0.047(12) -0.002(8) 0.023(10) 0.000(9)
C11 0.017(4) 0.038(5) 0.023(4) 0.007(4) 0.009(3) 0.004(4)
C12 0.024(4) 0.050(6) 0.028(5) 0.001(4) 0.012(4) 0.004(4)
C13 0.033(5) 0.060(7) 0.025(5) 0.005(5) 0.018(4) 0.000(4)
C14 0.046(6) 0.057(7) 0.025(5) 0.018(6) 0.002(5) -0.006(5)
C15 0.037(5) 0.043(6) 0.028(5) 0.003(5) 0.005(4) -0.006(4)
C16 0.028(5) 0.038(6) 0.029(5) 0.001(4) 0.010(4) -0.004(4)
C17 0.020(4) 0.033(5) 0.025(4) 0.004(4) 0.009(3) 0.000(4)
O1 0.019(3) 0.053(4) 0.024(3) -0.005(3) 0.010(3) -0.006(3)
O2 0.020(3) 0.046(4) 0.026(3) -0.006(3) 0.016(3) -0.004(3)
Br1 0.0316(5) 0.0392(6) 0.0526(7) 0.0059(4) 0.0128(5) 0.0038(5)
Os1 0.01538(16) 0.0385(2) 0.02000(17) 0.00078(14) 0.00944(12) -0.00243(15)

loop_
_atom_type_symbol
_atom_type_description
_atom_type_scat_dispersion_real
_atom_type_scat_dispersion_imag
_atom_type_scat_source
C C 0.0033 0.0016 'International Tables Vol C Tables 4.2.6.8 and 6.1.1.4'
H H 0 0 'International Tables Vol C Tables 4.2.6.8 and 6.1.1.4'
O O 0.0106 0.006 'International Tables Vol C Tables 4.2.6.8 and 6.1.1.4'
Br Br -0.2901 2.4595 'International Tables Vol C Tables 4.2.6.8 and 6.1.1.4'
Os Os -1.2165 7.603 'International Tables Vol C Tables 4.2.6.8 and 6.1.1.4'

loop_
_geom_angle_atom_site_label_1
_geom_angle_atom_site_label_2
_geom_angle_atom_site_label_3
_geom_angle
C2A C1A C6A 120
C2A C1A C7A 121.3(12)
C6A C1A C7A 118.7(12)
C2A C1A Os1 72.1(6)
C6A C1A Os1 70.5(6)
C7A C1A Os1 129.6(4)
C1A C2A C3A 120
C1A C2A Os1 69.4(6)
C3A C2A Os1 72.4(4)
C1A C2A H2A 120
C3A C2A H2A 120
Os1 C2A H2A 130.9
C2A C3A C4A 120
C2A C3A Os1 69.8(4)
C4A C3A Os1 71.2(5)
C2A C3A H3A 120
C4A C3A H3A 120
Os1 C3A H3A 131.9
C5A C4A C3A 120
C5A C4A C10A 120.2(13)
C3A C4A C10A 119.8(13)
C5A C4A Os1 69.7(6)
C3A C4A Os1 71.2(6)
C10A C4A Os1 131.8(4)
C6A C5A C4A 120
C6A C5A Os1 69.4(4)
C4A C5A Os1 72.4(5)
C6A C5A H5A 120
C4A C5A H5A 120
Os1 C5A H5A 130.9
C5A C6A C1A 120
C5A C6A Os1 72.1(4)
C1A C6A Os1 70.6(5)
C5A C6A H6A 120
C1A C6A H6A 120
Os1 C6A H6A 129.8
C9A C7A C1A 110.9(12)
C9A C7A C8A 112.4(16)
C1A C7A C8A 112.2(15)
C9A C7A H7A 107
C1A C7A H7A 107
C8A C7A H7A 107
C7A C8A H8A1 109.5
C7A C8A H8A2 109.5
H8A1 C8A H8A2 109.5
C7A C8A H8A3 109.5
H8A1 C8A H8A3 109.5
H8A2 C8A H8A3 109.5
C7A C9A H9A1 109.5
C7A C9A H9A2 109.5
H9A1 C9A H9A2 109.5
C7A C9A H9A3 109.5
H9A1 C9A H9A3 109.5
H9A2 C9A H9A3 109.5
C4A C10A H10A 109.5
C4A C10A H10B 109.5
H10A C10A H10B 109.5
C4A C10A H10C 109.5
H10A C10A H10C 109.5
H10B C10A H10C 109.5
C2B C1B C6B 120
C2B C1B C7B 121.6(16)
C6B C1B C7B 118.4(16)
C2B C1B Os1 70.5(7)
C6B C1B Os1 72.5(8)
C7B C1B Os1 129.3(5)
C1B C2B C3B 120
C1B C2B Os1 72.2(7)
C3B C2B Os1 71.4(5)
C1B C2B H2B 120
C3B C2B H2B 120
Os1 C2B H2B 128.6
C4B C3B C2B 120
C4B C3B Os1 72.4(7)
C2B C3B Os1 71.2(5)
C4B C3B H3B 120
C2B C3B H3B 120
Os1 C3B H3B 128.7
C3B C4B C5B 120
C3B C4B C10B 118.4(16)
C5B C4B C10B 121.6(16)
C3B C4B Os1 70.4(7)
C5B C4B Os1 72.5(8)
C10B C4B Os1 129.3(5)
C6B C5B C4B 120
C6B C5B Os1 71.6(5)
C4B C5B Os1 70.7(6)
C6B C5B H5B 120
C4B C5B H5B 120
Os1 C5B H5B 130.2
C5B C6B C1B 120
C5B C6B Os1 71.8(5)
C1B C6B Os1 70.6(6)
C5B C6B H6B 120
C1B C6B H6B 120
Os1 C6B H6B 130.1
C9B C7B C8B 111(2)
C9B C7B C1B 107.5(14)
C8B C7B C1B 117.5(19)
C9B C7B H7B 106.7
C8B C7B H7B 106.7
C1B C7B H7B 106.7
C7B C8B H8B1 109.5
C7B C8B H8B2 109.5
H8B1 C8B H8B2 109.5
C7B C8B H8B3 109.5
H8B1 C8B H8B3 109.5
H8B2 C8B H8B3 109.5
C7B C9B H9B1 109.5
C7B C9B H9B2 109.5
H9B1 C9B H9B2 109.5
C7B C9B H9B3 109.5
H9B1 C9B H9B3 109.5
H9B2 C9B H9B3 109.5
C4B C10B H10D 109.5
C4B C10B H10E 109.5
H10D C10B H10E 109.5
C4B C10B H10F 109.5
H10D C10B H10F 109.5
H10E C10B H10F 109.5
O1 C11 C12 118.3(9)
O1 C11 C17 115.2(8)
C12 C11 C17 126.4(9)
C13 C12 C11 129.9(10)
C13 C12 H12 115.1
C11 C12 H12 115.1
C12 C13 C14 129.0(10)
C12 C13 H13 115.5
C14 C13 H13 115.5
C15 C14 C13 128.3(10)
C15 C14 H14 115.8
C13 C14 H14 115.8
C14 C15 C16 129.1(11)
C14 C15 H15 115.5
C16 C15 H15 115.5
C15 C16 C17 131.2(10)
C15 C16 H16 114.4
C17 C16 H16 114.4
O2 C17 C16 118.7(8)
O2 C17 C11 115.5(8)
C16 C17 C11 125.8(9)
C11 O1 Os1 116.1(6)
C17 O2 Os1 116.7(6)
O2 Os1 O1 76.3(2)
O2 Os1 C6A 95.9(5)
O1 Os1 C6A 155.7(6)
O2 Os1 C1A 95.9(4)
O1 Os1 C1A 118.1(5)
C6A Os1 C1A 38.9(3)
O2 Os1 C5A 121.7(5)
O1 Os1 C5A 160.9(6)
C6A Os1 C5A 38.5(3)
C1A Os1 C5A 69.7(4)
O2 Os1 C2A 121.5(5)
O1 Os1 C2A 94.5(5)
C6A Os1 C2A 69.7(3)
C1A Os1 C2A 38.5(2)
C5A Os1 C2A 81.8(3)
O2 Os1 C4A 158.9(5)
O1 Os1 C4A 123.4(5)
C6A Os1 C4A 69.0(4)
C1A Os1 C4A 81.7(3)
C5A Os1 C4A 37.9(2)
C2A Os1 C4A 68.4(3)
O2 Os1 C3A 158.7(5)
O1 Os1 C3A 97.2(5)
C6A Os1 C3A 81.7(3)
C1A Os1 C3A 69.0(3)
C5A Os1 C3A 68.4(3)
C2A Os1 C3A 37.9(2)
C4A Os1 C3A 37.6(2)
O2 Os1 C2B 145.8(6)
O1 Os1 C2B 96.3(5)
O2 Os1 C3B 109.1(5)
O1 Os1 C3B 95.2(6)
C2B Os1 C3B 37.4(3)
O2 Os1 C1B 160.6(6)
O1 Os1 C1B 122.5(6)
C2B Os1 C1B 37.3(2)
C3B Os1 C1B 67.1(4)
O2 Os1 C4B 87.4(4)
O1 Os1 C4B 119.8(6)
C2B Os1 C4B 67.1(4)
C3B Os1 C4B 37.2(3)
C1B Os1 C4B 78.8(4)

loop_
_geom_bond_atom_site_label_1
_geom_bond_atom_site_label_2
_geom_bond_distance
_geom_bond_publ_flag
Os1 C1A 2.090(12) y
Os1 C2A 2.125(14) y
Os1 C3A 2.158(14) y
Os1 C4A 2.157(12) y
Os1 C5A 2.123(18) y
Os1 C6A 2.089(18) y
Os1 C1B 2.187(13) y
Os1 C2B 2.164(17) y
Os1 C3B 2.167(19) y
Os1 C4B 2.192(16) y
Os1 C5B 2.21(2) y
Os1 C6B 2.21(2) y
Os1 O1 2.088(6) y
Os1 O2 2.071(6) y
Os1 Br1 2.5472(12) y
C1A C2A 1.39 ?
C1A C6A 1.39 ?
C1A C7A 1.528(10) ?
C2A C3A 1.39 ?
C2A H2A 0.95 ?
C3A C4A 1.39 ?
C3A H3A 0.95 ?
C4A C5A 1.39 ?
C4A C10A 1.528(10) ?
C5A C6A 1.39 ?
C5A H5A 0.95 ?
C6A H6A 0.95 ?
C7A C9A 1.524(10) ?
C7A C8A 1.531(10) ?
C7A H7A 1 ?
C8A H8A1 0.98 ?
C8A H8A2 0.98 ?
C8A H8A3 0.98 ?
C9A H9A1 0.98 ?
C9A H9A2 0.98 ?
C9A H9A3 0.98 ?
C10A H10A 0.98 ?
C10A H10B 0.98 ?
C10A H10C 0.98 ?
C1B C2B 1.39 ?
C1B C6B 1.39 ?
C1B C7B 1.528(10) ?
C2B C3B 1.39 ?
C2B H2B 0.95 ?
C3B C4B 1.39 ?
C3B H3B 0.95 ?
C4B C5B 1.39 ?
C4B C10B 1.526(10) ?
C5B C6B 1.39 ?
C5B H5B 0.95 ?
C6B H6B 0.95 ?
C7B C9B 1.527(11) ?
C7B C8B 1.527(11) ?
C7B H7B 1 ?
C8B H8B1 0.98 ?
C8B H8B2 0.98 ?
C8B H8B3 0.98 ?
C9B H9B1 0.98 ?
C9B H9B2 0.98 ?
C9B H9B3 0.98 ?
C10B H10D 0.98 ?
C10B H10E 0.98 ?
C10B H10F 0.98 ?
C11 O1 1.303(11) ?
C11 C12 1.408(13) ?
C11 C17 1.452(13) ?
C12 C13 1.388(14) ?
C12 H12 0.95 ?
C13 C14 1.399(17) ?
C13 H13 0.95 ?
C14 C15 1.362(17) ?
C14 H14 0.95 ?
C15 C16 1.369(14) ?
C15 H15 0.95 ?
C16 C17 1.413(13) ?
C16 H16 0.95 ?
C17 O2 1.299(11) ?

loop_
_geom_hbond_atom_site_label_D
_geom_hbond_atom_site_label_H
_geom_hbond_atom_site_label_A
_geom_hbond_site_symmetry_A
_geom_hbond_distance_DH
_geom_hbond_distance_HA
_geom_hbond_distance_DA
_geom_hbond_angle_DHA
C2A H2A O1 3_575 0.95 2.40 3.24(2) 148
C3B H3B O1 3_575 0.95 2.75 3.38(2) 124
C5B H5B O2 3_675 0.95 2.50 3.25(2) 136
C6A H6A O2 3_675 0.95 2.71 3.39(2) 124
C5A H5A O2 3_675 0.95 2.77 3.39(2) 124

loop_
_geom_torsion_atom_site_label_1
_geom_torsion_atom_site_label_2
_geom_torsion_atom_site_label_3
_geom_torsion_atom_site_label_4
_geom_torsion
C6A C1A C2A C3A 0
C7A C1A C2A C3A -179.8(3)
Os1 C1A C2A C3A -53.8(5)
C6A C1A C2A Os1 53.8(5)
C7A C1A C2A Os1 -126.0(5)
C1A C2A C3A C4A 0
Os1 C2A C3A C4A -52.4(6)
C1A C2A C3A Os1 52.4(6)
C2A C3A C4A C5A 0
Os1 C3A C4A C5A -51.8(5)
C2A C3A C4A C10A 179.8(3)
Os1 C3A C4A C10A 128.1(5)
C2A C3A C4A Os1 51.8(5)
C3A C4A C5A C6A 0
C10A C4A C5A C6A -179.8(3)
Os1 C4A C5A C6A -52.5(4)
C3A C4A C5A Os1 52.5(4)
C10A C4A C5A Os1 -127.4(5)
C4A C5A C6A C1A 0
Os1 C5A C6A C1A -53.8(5)
C4A C5A C6A Os1 53.8(5)
C2A C1A C6A C5A 0
C7A C1A C6A C5A 179.8(3)
Os1 C1A C6A C5A 54.5(4)
C2A C1A C6A Os1 -54.5(4)
C7A C1A C6A Os1 125.3(5)
C2A C1A C7A C9A -93.8(15)
C6A C1A C7A C9A 86.4(16)
Os1 C1A C7A C9A 174.1(14)
C2A C1A C7A C8A 32.8(16)
C6A C1A C7A C8A -147.0(15)
Os1 C1A C7A C8A -59(2)
C6B C1B C2B C3B 0
C7B C1B C2B C3B 180.0(3)
Os1 C1B C2B C3B 55.1(6)
C6B C1B C2B Os1 -55.1(6)
C7B C1B C2B Os1 124.8(6)
C1B C2B C3B C4B 0
Os1 C2B C3B C4B 55.5(8)
C1B C2B C3B Os1 -55.5(8)
C2B C3B C4B C5B 0
Os1 C3B C4B C5B 55.0(5)
C2B C3B C4B C10B -179.9(3)
Os1 C3B C4B C10B -124.9(6)
C2B C3B C4B Os1 -55.0(5)
C3B C4B C5B C6B 0
C10B C4B C5B C6B 179.8(3)
Os1 C4B C5B C6B 54.0(5)
C3B C4B C5B Os1 -54.0(5)
C10B C4B C5B Os1 125.9(5)
C4B C5B C6B C1B 0
Os1 C5B C6B C1B 53.6(7)
C4B C5B C6B Os1 -53.6(7)
C2B C1B C6B C5B 0
C7B C1B C6B C5B -180.0(3)
Os1 C1B C6B C5B -54.2(5)
C2B C1B C6B Os1 54.2(5)
C7B C1B C6B Os1 -125.8(6)
C2B C1B C7B C9B 93.9(19)
C6B C1B C7B C9B -86.1(19)
Os1 C1B C7B C9B -176.3(18)
C2B C1B C7B C8B -32(2)
C6B C1B C7B C8B 148(2)
Os1 C1B C7B C8B 58(3)
O1 C11 C12 C13 -178.9(11)
C17 C11 C12 C13 1.2(18)
C11 C12 C13 C14 3(2)
C12 C13 C14 C15 -1(2)
C13 C14 C15 C16 -2(2)
C14 C15 C16 C17 0(2)
C15 C16 C17 O2 -176.9(11)
C15 C16 C17 C11 4.9(18)
O1 C11 C17 O2 -4.0(12)
C12 C11 C17 O2 176.0(9)
O1 C11 C17 C16 174.3(9)
C12 C11 C17 C16 -5.8(16)
C12 C11 O1 Os1 -176.6(7)
C17 C11 O1 Os1 3.4(10)
C16 C17 O2 Os1 -175.7(7)
C11 C17 O2 Os1 2.6(10)
